data_2006926
loop_
_publ_author_name
'Nu\~nez Gayt\'an, Mar\'ia Elena'
'Bern\`es, Sylvain'
'Rodr\'iguez de San Miguel Guerrero, Eduardo'
'Bernal U., Juan Pablo'
'De Gyves, Josefina'

_publ_section_title
;
 First Hg^II^--\w-Thiocaprolactam Complex
;
_journal_issue 1
_journal_name_full 'Acta Crystallographica Section C'
_journal_page_first 49
_journal_page_last 51
_journal_paper_doi 10.1107/S0108270197012444
_journal_volume 54
_journal_year 1998
_chemical_formula_iupac '[Hg Cl2 (C6 H11 N1 S1)2]'
_chemical_formula_moiety 'C12 H22 Cl2 Hg N2 S2'
_chemical_formula_sum 'C12 H22 Cl2 Hg N2 S2'
_chemical_formula_weight 529.93
_chemical_name_systematic
;
 ?
;
_space_group_IT_number 2
_symmetry_cell_setting triclinic
_symmetry_space_group_name_Hall '-P 1'
_symmetry_space_group_name_H-M 'P -1'
_audit_creation_method SHELXL
_cell_angle_alpha 73.410(10)
_cell_angle_beta 85.820(10)
_cell_angle_gamma 76.780(10)
_cell_formula_units_Z 2
_cell_length_a 7.1260(10)
_cell_length_b 8.7950(10)
_cell_length_c 15.0820(10)
_cell_measurement_reflns_used 36
_cell_measurement_temperature 293(2)
_cell_measurement_theta_max 12.0
_cell_measurement_theta_min 2.5
_cell_volume 881.85(18)
_computing_cell_refinement XSCANS
_computing_data_collection 'XSCANS (Fait, 1991)'
_computing_data_reduction XSCANS
_computing_molecular_graphics 'SHELXTL-Plus (Sheldrick, 1995)'
_computing_publication_material SHELXTL-Plus
_computing_structure_refinement 'SHELXL93 (Sheldrick, 1993)'
_computing_structure_solution 'SHELXS86 (Sheldrick, 1990)'
_diffrn_ambient_temperature 293(2)
_diffrn_measurement_device_type 'Siemens P4/PC'
_diffrn_measurement_method \q-2\q
_diffrn_radiation_monochromator graphite
_diffrn_radiation_source 'fine-focus sealed tube'
_diffrn_radiation_type MoK\a
_diffrn_radiation_wavelength 0.71073
_diffrn_reflns_av_R_equivalents 0.033
_diffrn_reflns_av_sigmaI/netI 0.0609
_diffrn_reflns_limit_h_max 8
_diffrn_reflns_limit_h_min -1
_diffrn_reflns_limit_k_max 10
_diffrn_reflns_limit_k_min -9
_diffrn_reflns_limit_l_max 17
_diffrn_reflns_limit_l_min -17
_diffrn_reflns_number 3872
_diffrn_reflns_theta_max 25
_diffrn_reflns_theta_min 2
_diffrn_standards_decay_% 4
_diffrn_standards_interval_count 97
_diffrn_standards_number 3
_exptl_absorpt_coefficient_mu 9.256
_exptl_absorpt_correction_T_max 0.396
_exptl_absorpt_correction_T_min 0.156
_exptl_absorpt_correction_type '27 \y scans (Fait, 1991)'
_exptl_crystal_colour colourless
_exptl_crystal_density_diffrn 1.996
_exptl_crystal_density_method 'not measured'
_exptl_crystal_description plate
_exptl_crystal_F_000 508
_exptl_crystal_size_max 0.25
_exptl_crystal_size_mid 0.20
_exptl_crystal_size_min 0.10
_refine_diff_density_max 0.73
_refine_diff_density_min -0.73
_refine_ls_extinction_coef 0.0064(6)
_refine_ls_extinction_method SHELXL93
_refine_ls_goodness_of_fit_all 1.030
_refine_ls_goodness_of_fit_obs 1.053
_refine_ls_hydrogen_treatment constr
_refine_ls_matrix_type full
_refine_ls_number_parameters 173
_refine_ls_number_reflns 3072
_refine_ls_number_restraints 0
_refine_ls_restrained_S_all 1.030
_refine_ls_restrained_S_obs 1.053
_refine_ls_R_factor_all 0.056
_refine_ls_R_factor_obs .038
_refine_ls_shift/esd_max -0.001
_refine_ls_shift/esd_mean 0.000
_refine_ls_structure_factor_coef Fsqd
_refine_ls_weighting_details 'w = 1/[\s^2^(Fo^2^)+(0.0376P)^2^] where P = (Fo^2^+2Fc^2^)/3'
_refine_ls_weighting_scheme calc
_refine_ls_wR_factor_all 0.087
_refine_ls_wR_factor_obs .080
_reflns_number_gt 2492
_reflns_number_total 3072
_reflns_threshold_expression I>2\s(I)
_cod_data_source_file fr1061.cif
_cod_data_source_block hg2
_cod_depositor_comments
;
The following automatic conversions were performed:

'_refine_ls_weighting_scheme' value 'calc w =
1/[\s^2^(Fo^2^)+(0.0376P)^2^] where P = (Fo^2^+2Fc^2^)/3' was changed
to 'calc'. New tag '_refine_ls_weighting_details' was created. The
value of the new tag was set to 'w = 1/[\s^2^(Fo^2^)+(0.0376P)^2^]
where P = (Fo^2^+2Fc^2^)/3'.

Automatic conversion script
Id: cif_fix_values 3143 2015-03-26 13:38:13Z robertas 
;
_cod_original_cell_volume 881.9(2)
_cod_database_code 2006926

loop_
_symmetry_equiv_pos_as_xyz
'x, y, z'
'-x, -y, -z'

loop_
_atom_site_aniso_label
_atom_site_aniso_U_11
_atom_site_aniso_U_22
_atom_site_aniso_U_33
_atom_site_aniso_U_12
_atom_site_aniso_U_13
_atom_site_aniso_U_23
Hg1 .0612(3) .0489(2) .0374(2) -.01259(15) -.00191(13) -.00948(13)
Cl1 .0623(13) .0507(11) .0520(11) -.0131(10) .0049(10) -.0207(9)
Cl2 .0488(12) .0648(13) .0439(11) -.0132(10) -.0058(9) -.0062(9)
S1 .0555(13) .0579(12) .0384(10) -.0195(10) .0026(9) -.0159(9)
S2 .0398(11) .0518(12) .0532(12) -.0127(10) -.0051(9) .0004(9)
N1 .061(5) .073(5) .040(4) -.010(4) .001(3) -.022(3)
N2 .046(4) .038(3) .050(4) -.007(3) -.008(3) -.012(3)
C1 .046(5) .031(4) .040(4) -.006(3) .000(4) -.005(3)
C2 .072(6) .042(4) .040(4) -.019(4) .010(4) -.014(3)
C3 .070(6) .062(5) .053(5) -.015(5) .015(5) -.032(4)
C4 .092(7) .072(6) .054(5) -.017(6) -.004(5) -.036(5)
C5 .081(7) .081(7) .063(6) -.030(6) -.008(5) -.027(5)
C6 .050(5) .095(7) .053(5) -.007(5) -.007(4) -.026(5)
C11 .033(4) .048(4) .041(4) -.002(4) -.001(3) -.014(3)
C12 .037(5) .043(5) .080(6) .003(4) -.012(4) -.002(4)
C13 .066(6) .058(5) .048(5) -.017(5) -.017(4) -.005(4)
C14 .057(5) .057(5) .056(5) -.019(4) .001(4) -.014(4)
C15 .048(5) .054(5) .058(5) -.015(4) .004(4) -.018(4)
C16 .044(5) .061(5) .055(5) -.021(4) -.004(4) -.025(4)

loop_
_atom_site_label
_atom_site_fract_x
_atom_site_fract_y
_atom_site_fract_z
_atom_site_U_iso_or_equiv
_atom_site_thermal_displace_type
_atom_site_calc_flag
_atom_site_refinement_flags
_atom_site_occupancy
_atom_site_disorder_group
_atom_site_type_symbol
Hg1 .31018(5) .75058(4) .23081(2) .0495(2) Uani d . 1 . Hg
Cl1 .2701(3) 1.0030(2) .27924(14) .0538(5) Uani d . 1 . Cl
Cl2 -.0416(3) .7256(3) .21063(13) .0540(5) Uani d . 1 . Cl
S1 .4827(3) .7852(3) .07863(13) .0490(5) Uani d . 1 . S
S2 .4658(3) .5132(3) .35798(15) .0507(5) Uani d . 1 . S
N1 .1512(11) .7911(9) .0089(5) .057(2) Uani d . 1 . N
H1A .1097 .7751 .0651 .069 Uiso calc R 1 . H
N2 .1431(9) .4049(7) .3698(4) .045(2) Uani d . 1 . N
H2A .0985 .4971 .3310 .053 Uiso calc R 1 . H
C1 .3295(12) .8044(8) -.0061(5) .040(2) Uani d . 1 . C
C2 .4061(14) .8389(9) -.1037(5) .050(2) Uani d . 1 . C
H2B .5331 .8619 -.1045 .060 Uiso calc R 1 . H
H2C .3224 .9349 -.1418 .060 Uiso calc R 1 . H
C3 .4193(14) .6965(11) -.1449(6) .059(2) Uani d . 1 . C
H3A .5107 .7063 -.1961 .071 Uiso calc R 1 . H
H3B .4697 .5961 -.0983 .071 Uiso calc R 1 . H
C4 .2294(15) .6850(12) -.1794(6) .068(3) Uani d . 1 . C
H4A .1841 .7826 -.2289 .082 Uiso calc R 1 . H
H4B .2541 .5939 -.2060 .082 Uiso calc R 1 . H
C5 .0704(15) .6645(13) -.1093(7) .071(3) Uani d . 1 . C
H5A .1101 .5622 -.0623 .085 Uiso calc R 1 . H
H5B -.0423 .6585 -.1395 .085 Uiso calc R 1 . H
C6 .0143(13) .8013(13) -.0622(6) .066(3) Uani d . 1 . C
H6A .0047 .9047 -.1090 .079 Uiso calc R 1 . H
H6B -.1120 .7991 -.0339 .079 Uiso calc R 1 . H
C11 .3210(11) .3777(9) .3954(5) .042(2) Uani d . 1 . C
C12 .4034(12) .2225(10) .4648(6) .058(2) Uani d . 1 . C
H12A .5390 .2172 .4723 .069 Uiso calc R 1 . H
H12B .3947 .1329 .4410 .069 Uiso calc R 1 . H
C13 .3063(14) .1997(11) .5589(6) .058(2) Uani d . 1 . C
H13A .3950 .1217 .6046 .070 Uiso calc R 1 . H
H13B .2795 .3023 .5744 .070 Uiso calc R 1 . H
C14 .1211(13) .1419(11) .5650(6) .056(2) Uani d . 1 . C
H14A .0744 .1225 .6284 .067 Uiso calc R 1 . H
H14B .1481 .0390 .5498 .067 Uiso calc R 1 . H
C15 -.0360(12) .2585(10) .5024(6) .052(2) Uani d . 1 . C
H15A -.0662 .3599 .5193 .062 Uiso calc R 1 . H
H15B -.1509 .2140 .5133 .062 Uiso calc R 1 . H
C16 .0121(12) .2947(11) .4003(6) .050(2) Uani d . 1 . C
H16A .0696 .1933 .3860 .060 Uiso calc R 1 . H
H16B -.1066 .3417 .3656 .060 Uiso calc R 1 . H

loop_
_atom_type_symbol
_atom_type_description
_atom_type_scat_dispersion_real
_atom_type_scat_dispersion_imag
_atom_type_scat_source
C C 0.0033 0.0016 'International Tables Vol C Tables 4.2.6.8 and 6.1.1.4'
H H 0.0000 0.0000 'International Tables Vol C Tables 4.2.6.8 and 6.1.1.4'
N N 0.0061 0.0033 'International Tables Vol C Tables 4.2.6.8 and 6.1.1.4'
S S 0.1246 0.1234 'International Tables Vol C Tables 4.2.6.8 and 6.1.1.4'
Hg Hg -2.3894 9.2266 'International Tables Vol C Tables 4.2.6.8 and 6.1.1.4'
Cl Cl 0.1484 0.1585 'International Tables Vol C Tables 4.2.6.8 and 6.1.1.4'

loop_
_geom_angle_atom_site_label_1
_geom_angle_atom_site_label_2
_geom_angle_atom_site_label_3
_geom_angle
_geom_angle_publ_flag
Cl1 Hg1 S2 109.36(7) y
Cl1 Hg1 S1 109.09(7) y
S2 Hg1 S1 115.31(7) y
Cl1 Hg1 Cl2 104.46(7) y
S2 Hg1 Cl2 108.57(7) y
S1 Hg1 Cl2 109.50(7) y
C1 S1 Hg1 110.3(3) y
C11 S2 Hg1 111.1(3) y
C1 N1 C6 125.5(7) y
C11 N2 C16 126.5(7) y
N1 C1 C2 119.1(7) ?
N1 C1 S1 123.5(6) ?
C2 C1 S1 117.4(6) ?
C1 C2 C3 112.3(7) ?
C4 C3 C2 114.7(7) ?
C5 C4 C3 116.6(7) ?
C4 C5 C6 113.9(8) ?
N1 C6 C5 113.9(8) ?
N2 C11 C12 119.0(7) ?
N2 C11 S2 124.1(6) ?
C12 C11 S2 116.9(6) ?
C11 C12 C13 114.6(7) ?
C14 C13 C12 114.2(7) ?
C13 C14 C15 114.4(7) ?
C14 C15 C16 114.9(7) ?
N2 C16 C15 114.1(6) ?

loop_
_geom_bond_atom_site_label_1
_geom_bond_atom_site_label_2
_geom_bond_site_symmetry_2
_geom_bond_distance
_geom_bond_publ_flag
Hg1 Cl1 . 2.480(2) y
Hg1 S2 . 2.496(2) y
Hg1 S1 . 2.496(2) y
Hg1 Cl2 . 2.613(2) y
S1 C1 . 1.688(8) y
S2 C11 . 1.702(8) y
N1 C1 . 1.300(11) y
N1 C6 . 1.473(11) ?
N2 C11 . 1.301(10) y
N2 C16 . 1.455(10) ?
C1 C2 . 1.503(10) ?
C2 C3 . 1.532(11) ?
C3 C4 . 1.519(13) ?
C4 C5 . 1.498(14) ?
C5 C6 . 1.529(13) ?
C11 C12 . 1.487(11) ?
C12 C13 . 1.513(12) ?
C13 C14 . 1.507(12) ?
C14 C15 . 1.507(12) ?
C15 C16 . 1.511(11) ?

loop_
_geom_hbond_atom_site_label_D
_geom_hbond_atom_site_label_H
_geom_hbond_atom_site_label_A
_geom_hbond_site_symmetry_A
_geom_hbond_distance_DH
_geom_hbond_distance_HA
_geom_hbond_distance_DA
_geom_hbond_angle_DHA
C13 H13A Cl1 2_666 0.97 2.88 3.792 157.4
C16 H16A Cl1 1_565 0.97 2.75 3.651 155.4
